data_4020022
loop_
_publ_author_name
'Matzger, Adam J. '
'Price, Christopher P. '

_journal_name_full 'Journal of Organic Chemistry'
_journal_page_first 1
_journal_page_last 6
_journal_paper_doi 10.1021/jo048853n
_journal_volume 70
_journal_year 2005
_chemical_absolute_configuration syn
_chemical_formula_moiety 'C40 H26 O2'
_chemical_formula_sum 'C40 H26 O2'
_chemical_formula_weight 538.61
_chemical_melting_point ?
_chemical_name_common VAPOL
_space_group_IT_number 19
_symmetry_cell_setting orthorhombic
_symmetry_space_group_name_Hall 'P 2ac 2ab'
_symmetry_space_group_name_H-M 'P 21 21 21'
_atom_sites_solution_hydrogens geom
_atom_sites_solution_primary direct
_atom_sites_solution_secondary difmap
_cell_angle_alpha 90.00
_cell_angle_beta 90.00
_cell_angle_gamma 90.00
_cell_formula_units_Z 12
_cell_length_a 11.174(1)
_cell_length_b 13.185(1)
_cell_length_c 56.180(5)
_cell_measurement_reflns_used 5959
_cell_measurement_temperature 153(2)
_cell_measurement_theta_max 25.77
_cell_measurement_theta_min 2.38
_cell_volume 8277.0(12)
_diffrn_ambient_temperature 153(2)
_diffrn_detector_area_resol_mean ?
_diffrn_measurement_device_type 'CCD area detector'
_diffrn_measurement_method 'phi and omega scans'
_diffrn_radiation_monochromator graphite
_diffrn_radiation_source 'fine-focus sealed tube'
_diffrn_radiation_type MoK\a
_diffrn_radiation_wavelength 0.71073
_diffrn_reflns_av_R_equivalents 0.0000
_diffrn_reflns_av_sigmaI/netI 0.1802
_diffrn_reflns_limit_h_max 12
_diffrn_reflns_limit_h_min -14
_diffrn_reflns_limit_k_max 17
_diffrn_reflns_limit_k_min -14
_diffrn_reflns_limit_l_max 73
_diffrn_reflns_limit_l_min -54
_diffrn_reflns_number 25831
_diffrn_reflns_theta_max 27.55
_diffrn_reflns_theta_min 1.45
_diffrn_standards_decay_% ?
_diffrn_standards_interval_count ?
_diffrn_standards_interval_time ?
_diffrn_standards_number ?
_exptl_absorpt_coefficient_mu 0.078
_exptl_absorpt_correction_T_max ?
_exptl_absorpt_correction_T_min ?
_exptl_absorpt_correction_type none
_exptl_absorpt_process_details ?
_exptl_crystal_colour colorless
_exptl_crystal_density_diffrn 1.297
_exptl_crystal_density_meas ?
_exptl_crystal_density_method 'not measured'
_exptl_crystal_description plate
_exptl_crystal_F_000 3384
_exptl_crystal_size_max 0.40
_exptl_crystal_size_mid 0.22
_exptl_crystal_size_min 0.045
_refine_ls_abs_structure_details 'Flack H D (1983), Acta Cryst. A39, 876-881'
_refine_ls_abs_structure_Flack 0.6(11)
_refine_ls_extinction_coef ?
_refine_ls_extinction_method none
_refine_ls_goodness_of_fit_ref 0.800
_refine_ls_hydrogen_treatment mixed
_refine_ls_matrix_type full
_refine_ls_number_parameters 1142
_refine_ls_number_reflns 25831
_refine_ls_number_restraints 0
_refine_ls_restrained_S_all 0.800
_refine_ls_R_factor_all 0.1388
_refine_ls_R_factor_gt 0.0703
_refine_ls_shift/su_max 0.000
_refine_ls_shift/su_mean 0.000
_refine_ls_structure_factor_coef Fsqd
_refine_ls_weighting_details 'calc w=1/[\s^2^(Fo^2^)+(0.0518P)^2^+0.0000P] where P=(Fo^2^+2Fc^2^)/3'
_refine_ls_weighting_scheme calc
_refine_ls_wR_factor_gt 0.1220
_refine_ls_wR_factor_ref 0.1526
_reflns_number_gt 13432
_reflns_number_total 25831
_reflns_threshold_expression >2sigma(I)
_cod_depositor_comments
;
The following automatic conversions were performed:
'_symmetry_cell_setting' value 'Orthorhombic' changed to 'orthorhombic'
according to '/home/saulius/struct/CIF-dictionaries/cif_core.dic'
dictionary named 'cif_core.dic' version 2.4.1 from 2010-06-29.

Automatic conversion script
Id: cif_fix_enum 1527 2010-12-29 10:47:43Z saulius 
;
_cod_original_sg_symbol_H-M P2(1)2(1)2(1)
_cod_database_code 4020022

loop_
_symmetry_equiv_pos_as_xyz
'x, y, z'
'-x+1/2, -y, z+1/2'
'x+1/2, -y+1/2, -z'
'-x, y+1/2, -z+1/2'

loop_
_atom_site_label
_atom_site_type_symbol
_atom_site_fract_x
_atom_site_fract_y
_atom_site_fract_z
_atom_site_U_iso_or_equiv
_atom_site_adp_type
_atom_site_occupancy
_atom_site_symmetry_multiplicity
_atom_site_calc_flag
_atom_site_refinement_flags
_atom_site_disorder_assembly
_atom_site_disorder_group
O2 O 0.8619(2) 0.38029(14) 0.29465(4) 0.0331(6) Uani 1 1 d . . .
H2A H 0.8117 0.3787 0.2835 0.050 Uiso 1 1 calc R . .
O5 O 0.62935(19) 0.25414(15) 0.46069(3) 0.0302(5) Uani 1 1 d . . .
H5A H 0.6562 0.2941 0.4710 0.045 Uiso 1 1 calc R . .
O3 O 0.81621(18) 0.62732(16) 0.31276(3) 0.0279(5) Uani 1 1 d . . .
H3A H 0.8536 0.6453 0.3250 0.042 Uiso 1 1 calc R . .
O1 O 0.93056(18) 0.25819(17) 0.23862(3) 0.0305(5) Uani 1 1 d . . .
H1A H 0.9690 0.2521 0.2514 0.046 Uiso 1 1 calc R . .
O4 O 0.7353(2) 0.81974(13) 0.34534(3) 0.0305(5) Uani 1 1 d . . .
H4A H 0.6959 0.7871 0.3352 0.046 Uiso 1 1 calc R . .
O6 O 0.5704(2) 0.52128(16) 0.45713(4) 0.0390(6) Uani 1 1 d . . .
H6A H 0.5197 0.4832 0.4506 0.058 Uiso 1 1 calc R . .
C103 C 0.5300(3) 0.4037(2) 0.48815(5) 0.0202(7) Uani 1 1 d . . .
C45 C 0.7724(3) 0.5713(2) 0.26590(5) 0.0251(7) Uani 1 1 d . . .
H45 H 0.8361 0.5842 0.2767 0.030 Uiso 1 1 calc R . .
C63 C 0.7529(3) 0.6517(2) 0.35980(5) 0.0203(7) Uani 1 1 d . . .
C23 C 0.8652(3) 0.2044(2) 0.28415(5) 0.0212(7) Uani 1 1 d . . .
C49 C 0.4441(3) 0.5243(2) 0.26588(5) 0.0271(8) Uani 1 1 d . . .
H49 H 0.3841 0.5079 0.2545 0.032 Uiso 1 1 calc R . .
C13 C 0.7670(3) 0.3019(2) 0.20000(5) 0.0245(7) Uani 1 1 d . . .
C51 C 0.5008(3) 0.5577(2) 0.30663(5) 0.0206(7) Uani 1 1 d . . .
C32 C 0.9993(3) 0.2741(2) 0.31552(5) 0.0236(7) Uani 1 1 d . . .
C50 C 0.4148(3) 0.5313(2) 0.28895(5) 0.0284(8) Uani 1 1 d . . .
H50 H 0.3346 0.5183 0.2936 0.034 Uiso 1 1 calc R . .
C22 C 0.9130(3) 0.1057(2) 0.28800(5) 0.0232(7) Uani 1 1 d . . .
C3 C 0.7714(3) 0.2282(2) 0.26592(5) 0.0197(7) Uani 1 1 d . . .
C52 C 0.6212(3) 0.57572(19) 0.29969(5) 0.0186(7) Uani 1 1 d . . .
C82 C 0.3324(3) 0.3714(2) 0.46590(5) 0.0210(7) Uani 1 1 d . . .
C64 C 0.7879(3) 0.7531(2) 0.36111(5) 0.0243(7) Uani 1 1 d . . .
C43 C 0.6612(3) 0.6207(2) 0.34180(5) 0.0203(7) Uani 1 1 d . . .
C9 C 0.5546(3) 0.3267(2) 0.19039(5) 0.0352(9) Uani 1 1 d . . .
H9 H 0.4948 0.3435 0.1790 0.042 Uiso 1 1 calc R . .
C102 C 0.5499(3) 0.3705(2) 0.51160(5) 0.0224(7) Uani 1 1 d . . .
C4 C 0.8096(3) 0.2552(2) 0.24338(5) 0.0231(7) Uani 1 1 d . . .
C112 C 0.6693(3) 0.5477(2) 0.49409(5) 0.0238(7) Uani 1 1 d . . .
C12 C 0.7327(3) 0.2794(2) 0.22443(5) 0.0196(7) Uani 1 1 d . . .
C99 C 0.1388(3) 0.5989(2) 0.47757(5) 0.0324(8) Uani 1 1 d . . .
H99 H 0.0988 0.6500 0.4687 0.039 Uiso 1 1 calc R . .
C11 C 0.6088(3) 0.2816(2) 0.23054(5) 0.0203(7) Uani 1 1 d . . .
C2 C 0.6485(3) 0.2334(2) 0.27166(5) 0.0200(7) Uani 1 1 d . . .
C60 C 0.4433(3) 0.5309(2) 0.38419(5) 0.0315(8) Uani 1 1 d . . .
H60 H 0.4377 0.4673 0.3763 0.038 Uiso 1 1 calc R . .
C104 C 0.5895(3) 0.4897(2) 0.48002(5) 0.0230(7) Uani 1 1 d . . .
C33 C 1.0515(3) 0.3563(2) 0.32943(5) 0.0274(8) Uani 1 1 d . . .
C21 C 0.9950(3) 0.0928(2) 0.30590(5) 0.0256(7) Uani 1 1 d . . .
H21 H 1.0226 0.0262 0.3093 0.031 Uiso 1 1 calc R . .
C75 C 0.7581(3) 0.4748(2) 0.37696(5) 0.0233(7) Uani 1 1 d . . .
C55 C 0.4978(3) 0.6119(2) 0.37259(5) 0.0248(7) Uani 1 1 d . . .
C65 C 0.8622(3) 0.9767(2) 0.36638(5) 0.0324(8) Uani 1 1 d . . .
H65 H 0.8124 0.9620 0.3531 0.039 Uiso 1 1 calc R . .
C42 C 0.5415(3) 0.5992(2) 0.34800(5) 0.0202(7) Uani 1 1 d . . .
C44 C 0.6981(3) 0.6080(2) 0.31856(5) 0.0208(7) Uani 1 1 d . . .
C71 C 0.9193(3) 0.7180(2) 0.39357(5) 0.0282(8) Uani 1 1 d . . .
C56 C 0.5042(3) 0.7027(2) 0.38466(5) 0.0347(9) Uani 1 1 d . . .
H56 H 0.5414 0.7591 0.3772 0.042 Uiso 1 1 calc R . .
C115 C 0.4905(3) 0.2792(2) 0.52257(5) 0.0250(7) Uani 1 1 d . . .
C72 C 0.8693(3) 0.7902(2) 0.37783(5) 0.0260(8) Uani 1 1 d . . .
C84 C 0.5110(3) 0.2731(2) 0.45713(5) 0.0233(7) Uani 1 1 d . . .
C95 C 0.2657(3) 0.4517(2) 0.47887(5) 0.0228(7) Uani 1 1 d . . .
C62 C 0.8005(3) 0.5820(2) 0.37620(5) 0.0237(7) Uani 1 1 d . . .
C14 C 0.6768(3) 0.3240(2) 0.18314(5) 0.0316(8) Uani 1 1 d . . .
C10 C 0.5218(3) 0.3061(2) 0.21283(5) 0.0292(8) Uani 1 1 d . . .
H10 H 0.4394 0.3078 0.2170 0.035 Uiso 1 1 calc R . .
C40 C 0.8359(3) -0.0720(2) 0.28599(6) 0.0322(8) Uani 1 1 d . . .
H40 H 0.8317 -0.0717 0.3029 0.039 Uiso 1 1 calc R . .
C66 C 0.8927(3) 1.0764(3) 0.37124(6) 0.0422(9) Uani 1 1 d . . .
H66 H 0.8623 1.1291 0.3614 0.051 Uiso 1 1 calc R . .
C86 C 0.6691(3) 0.0190(2) 0.41482(5) 0.0339(9) Uani 1 1 d . . .
H86 H 0.7500 -0.0015 0.4168 0.041 Uiso 1 1 calc R . .
C48 C 0.5912(3) 0.5351(2) 0.23377(5) 0.0306(8) Uani 1 1 d . . .
H48 H 0.5283 0.5236 0.2227 0.037 Uiso 1 1 calc R . .
C92 C 0.4510(3) 0.2136(2) 0.43954(5) 0.0203(7) Uani 1 1 d . . .
C119 C 0.3955(3) 0.2040(3) 0.55674(6) 0.0358(9) Uani 1 1 d . . .
H119 H 0.3663 0.2106 0.5725 0.043 Uiso 1 1 calc R . .
C29 C 1.1652(3) 0.2287(3) 0.35189(5) 0.0337(9) Uani 1 1 d . . .
H29 H 1.2186 0.2125 0.3645 0.040 Uiso 1 1 calc R . .
C96 C 0.2548(3) 0.4505(2) 0.50341(5) 0.0276(8) Uani 1 1 d . . .
H96 H 0.2946 0.3999 0.5125 0.033 Uiso 1 1 calc R . .
C39 C 0.8044(3) -0.1585(2) 0.27357(6) 0.0332(8) Uani 1 1 d . . .
H39 H 0.7792 -0.2173 0.2820 0.040 Uiso 1 1 calc R . .
C5 C 0.8864(3) 0.3050(2) 0.19163(5) 0.0310(8) Uani 1 1 d . . .
H5 H 0.9497 0.2924 0.2025 0.037 Uiso 1 1 calc R . .
C83 C 0.4536(3) 0.3468(2) 0.47069(5) 0.0218(7) Uani 1 1 d . . .
C15 C 0.5981(3) 0.2097(2) 0.29551(5) 0.0226(7) Uani 1 1 d . . .
C31 C 1.0399(3) 0.1735(2) 0.31935(5) 0.0248(7) Uani 1 1 d . . .
C41 C 0.4652(3) 0.5683(2) 0.33046(5) 0.0236(7) Uani 1 1 d . . .
H41 H 0.3846 0.5533 0.3346 0.028 Uiso 1 1 calc R . .
C47 C 0.7055(3) 0.5456(2) 0.22555(5) 0.0302(8) Uani 1 1 d . . .
H47 H 0.7224 0.5419 0.2090 0.036 Uiso 1 1 calc R . .
C54 C 0.5646(3) 0.5410(2) 0.25799(5) 0.0223(7) Uani 1 1 d . . .
C6 C 0.9136(4) 0.3257(2) 0.16845(6) 0.0411(10) Uani 1 1 d . . .
H6 H 0.9950 0.3276 0.1636 0.049 Uiso 1 1 calc R . .
C81 C 0.2730(3) 0.3173(2) 0.44822(5) 0.0245(7) Uani 1 1 d . . .
H81 H 0.1919 0.3333 0.4448 0.029 Uiso 1 1 calc R . .
C34 C 1.1304(3) 0.3316(3) 0.34819(5) 0.0308(8) Uani 1 1 d . . .
C74 C 0.9824(3) 0.9220(3) 0.39959(5) 0.0336(9) Uani 1 1 d . . .
C85 C 0.6238(3) 0.0980(2) 0.42836(5) 0.0283(8) Uani 1 1 d . . .
H85 H 0.6744 0.1309 0.4396 0.034 Uiso 1 1 calc R . .
C17 C 0.5697(3) 0.0991(2) 0.32930(5) 0.0331(8) Uani 1 1 d . . .
H17 H 0.5903 0.0389 0.3376 0.040 Uiso 1 1 calc R . .
C88 C 0.4811(3) 0.0000(2) 0.39534(5) 0.0366(9) Uani 1 1 d . . .
H88 H 0.4325 -0.0330 0.3838 0.044 Uiso 1 1 calc R . .
C94 C 0.4327(3) 0.0791(2) 0.40903(5) 0.0295(8) Uani 1 1 d . . .
C89 C 0.3125(3) 0.1093(2) 0.40538(5) 0.0318(8) Uani 1 1 d . . .
H89 H 0.2660 0.0748 0.3938 0.038 Uiso 1 1 calc R . .
C53 C 0.6552(3) 0.5626(2) 0.27493(5) 0.0218(7) Uani 1 1 d . . .
C93 C 0.5048(3) 0.1307(2) 0.42590(5) 0.0232(7) Uani 1 1 d . . .
C30 C 1.1241(3) 0.1551(3) 0.33794(5) 0.0333(8) Uani 1 1 d . . .
H30 H 1.1518 0.0878 0.3404 0.040 Uiso 1 1 calc R . .
C109 C 0.8298(3) 0.6454(2) 0.52582(6) 0.0336(9) Uani 1 1 d . . .
H109 H 0.8825 0.6786 0.5366 0.040 Uiso 1 1 calc R . .
C1 C 0.5711(3) 0.26146(19) 0.25376(5) 0.0215(7) Uani 1 1 d . . .
H1 H 0.4883 0.2674 0.2574 0.026 Uiso 1 1 calc R . .
C68 C 1.0111(3) 1.0250(3) 0.40415(6) 0.0431(10) Uani 1 1 d . . .
H68 H 1.0620 1.0417 0.4171 0.052 Uiso 1 1 calc R . .
C78 C 0.6741(3) 0.2770(2) 0.37930(6) 0.0360(9) Uani 1 1 d . . .
H78 H 0.6456 0.2092 0.3801 0.043 Uiso 1 1 calc R . .
C70 C 1.0049(3) 0.7475(3) 0.41110(5) 0.0380(9) Uani 1 1 d . . .
H70 H 1.0416 0.6972 0.4207 0.046 Uiso 1 1 calc R . .
C111 C 0.6865(3) 0.5123(2) 0.51742(5) 0.0241(7) Uani 1 1 d . . .
C46 C 0.7978(3) 0.5619(2) 0.24212(6) 0.0344(9) Uani 1 1 d . . .
H46 H 0.8783 0.5665 0.2368 0.041 Uiso 1 1 calc R . .
C108 C 0.8866(3) 0.7671(2) 0.49467(7) 0.0395(9) Uani 1 1 d . . .
H108 H 0.9387 0.7988 0.5058 0.047 Uiso 1 1 calc R . .
C117 C 0.4300(3) 0.1038(2) 0.52256(6) 0.0338(8) Uani 1 1 d . . .
H117 H 0.4239 0.0405 0.5145 0.041 Uiso 1 1 calc R . .
C101 C 0.6266(3) 0.4255(2) 0.52582(5) 0.0251(7) Uani 1 1 d . . .
H101 H 0.6395 0.4041 0.5418 0.030 Uiso 1 1 calc R . .
C105 C 0.7327(3) 0.6774(2) 0.46268(6) 0.0357(9) Uani 1 1 d . . .
H105 H 0.6796 0.6486 0.4513 0.043 Uiso 1 1 calc R . .
C73 C 0.9040(3) 0.8967(2) 0.38079(5) 0.0263(8) Uani 1 1 d . . .
C25 C 1.0298(3) 0.4608(2) 0.32508(5) 0.0334(8) Uani 1 1 d . . .
H25 H 0.9799 0.4807 0.3122 0.040 Uiso 1 1 calc R . .
C35 C 0.8739(3) 0.0148(2) 0.27396(5) 0.0257(7) Uani 1 1 d . . .
C100 C 0.2065(3) 0.5265(2) 0.46595(5) 0.0293(8) Uani 1 1 d . . .
H100 H 0.2126 0.5277 0.4491 0.035 Uiso 1 1 calc R . .
C120 C 0.4457(3) 0.2865(2) 0.54548(5) 0.0327(8) Uani 1 1 d . . .
H120 H 0.4496 0.3497 0.5536 0.039 Uiso 1 1 calc R . .
C59 C 0.3975(3) 0.5410(3) 0.40680(5) 0.0363(9) Uani 1 1 d . . .
H59 H 0.3612 0.4845 0.4144 0.044 Uiso 1 1 calc R . .
C91 C 0.3296(3) 0.2396(2) 0.43524(5) 0.0222(7) Uani 1 1 d . . .
C98 C 0.1294(3) 0.5972(2) 0.50187(5) 0.0326(8) Uani 1 1 d . . .
H98 H 0.0835 0.6475 0.5098 0.039 Uiso 1 1 calc R . .
C107 C 0.8811(3) 0.8034(2) 0.47219(7) 0.0457(10) Uani 1 1 d . . .
H107 H 0.9302 0.8587 0.4674 0.055 Uiso 1 1 calc R . .
C67 C 0.9664(3) 1.1003(3) 0.39006(6) 0.0478(10) Uani 1 1 d . . .
H67 H 0.9860 1.1691 0.3932 0.057 Uiso 1 1 calc R . .
C7 C 0.8239(4) 0.3438(3) 0.15188(6) 0.0484(11) Uani 1 1 d . . .
H7 H 0.8429 0.3558 0.1356 0.058 Uiso 1 1 calc R . .
C116 C 0.4816(3) 0.1857(2) 0.51103(5) 0.0284(8) Uani 1 1 d . . .
H116 H 0.5111 0.1782 0.4953 0.034 Uiso 1 1 calc R . .
C118 C 0.3876(3) 0.1126(3) 0.54530(6) 0.0384(9) Uani 1 1 d . . .
H118 H 0.3529 0.0558 0.5531 0.046 Uiso 1 1 calc R . .
C20 C 0.5118(3) 0.2734(2) 0.30504(5) 0.0334(8) Uani 1 1 d . . .
H20 H 0.4919 0.3343 0.2969 0.040 Uiso 1 1 calc R . .
C36 C 0.8801(3) 0.0124(2) 0.24935(5) 0.0260(8) Uani 1 1 d . . .
H36 H 0.9057 0.0709 0.2409 0.031 Uiso 1 1 calc R . .
C24 C 0.9102(3) 0.2842(2) 0.29786(5) 0.0240(7) Uani 1 1 d . . .
C38 C 0.8093(3) -0.1598(2) 0.24902(6) 0.0337(8) Uani 1 1 d . . .
H38 H 0.7855 -0.2187 0.2405 0.040 Uiso 1 1 calc R . .
C114 C 0.8167(3) 0.6829(2) 0.50218(6) 0.0302(8) Uani 1 1 d . . .
C80 C 0.7135(3) 0.4358(2) 0.39824(5) 0.0287(8) Uani 1 1 d . . .
H80 H 0.7119 0.4773 0.4121 0.034 Uiso 1 1 calc R . .
C76 C 0.7602(3) 0.4123(2) 0.35704(5) 0.0300(8) Uani 1 1 d . . .
H76 H 0.7913 0.4372 0.3424 0.036 Uiso 1 1 calc R . .
C19 C 0.4541(3) 0.2501(3) 0.32614(6) 0.0424(10) Uani 1 1 d . . .
H19 H 0.3944 0.2942 0.3323 0.051 Uiso 1 1 calc R . .
C16 C 0.6271(3) 0.1226(2) 0.30818(5) 0.0256(8) Uani 1 1 d . . .
H16 H 0.6873 0.0784 0.3022 0.031 Uiso 1 1 calc R . .
C106 C 0.8030(3) 0.7588(2) 0.45624(7) 0.0459(10) Uani 1 1 d . . .
H106 H 0.7977 0.7848 0.4405 0.055 Uiso 1 1 calc R . .
C90 C 0.2620(3) 0.1854(2) 0.41782(5) 0.0283(8) Uani 1 1 d . . .
H90 H 0.1808 0.2032 0.4150 0.034 Uiso 1 1 calc R . .
C26 C 1.0811(3) 0.5332(3) 0.33950(6) 0.0414(9) Uani 1 1 d . . .
H26 H 1.0673 0.6027 0.3360 0.050 Uiso 1 1 calc R . .
C79 C 0.6716(3) 0.3371(2) 0.39937(6) 0.0386(9) Uani 1 1 d . . .
H79 H 0.6411 0.3110 0.4139 0.046 Uiso 1 1 calc R . .
C87 C 0.5975(3) -0.0304(2) 0.39837(5) 0.0341(8) Uani 1 1 d . . .
H87 H 0.6287 -0.0850 0.3892 0.041 Uiso 1 1 calc R . .
C37 C 0.8491(3) -0.0751(2) 0.23684(6) 0.0327(8) Uani 1 1 d . . .
H37 H 0.8553 -0.0765 0.2200 0.039 Uiso 1 1 calc R . .
C97 C 0.1859(3) 0.5231(2) 0.51482(6) 0.0354(9) Uani 1 1 d . . .
H97 H 0.1777 0.5215 0.5316 0.042 Uiso 1 1 calc R . .
C28 C 1.1760(3) 0.4086(3) 0.36286(6) 0.0425(9) Uani 1 1 d . . .
H28 H 1.2250 0.3904 0.3760 0.051 Uiso 1 1 calc R . .
C77 C 0.7174(3) 0.3144(2) 0.35834(6) 0.0371(9) Uani 1 1 d . . .
H77 H 0.7180 0.2726 0.3446 0.045 Uiso 1 1 calc R . .
C61 C 0.8822(3) 0.6165(2) 0.39234(5) 0.0297(8) Uani 1 1 d . . .
H61 H 0.9157 0.5694 0.4033 0.036 Uiso 1 1 calc R . .
C110 C 0.7683(3) 0.5632(2) 0.53310(5) 0.0311(8) Uani 1 1 d . . .
H110 H 0.7791 0.5386 0.5488 0.037 Uiso 1 1 calc R . .
C113 C 0.7383(3) 0.6361(2) 0.48582(6) 0.0282(8) Uani 1 1 d . . .
C58 C 0.4040(3) 0.6332(3) 0.41845(6) 0.0388(9) Uani 1 1 d . . .
H58 H 0.3714 0.6407 0.4340 0.047 Uiso 1 1 calc R . .
C8 C 0.7084(3) 0.3440(2) 0.15942(6) 0.0415(10) Uani 1 1 d . . .
H8 H 0.6469 0.3583 0.1482 0.050 Uiso 1 1 calc R . .
C69 C 1.0344(3) 0.8464(3) 0.41417(6) 0.0458(10) Uani 1 1 d . . .
H69 H 1.0903 0.8649 0.4261 0.055 Uiso 1 1 calc R . .
C27 C 1.1524(3) 0.5083(3) 0.35893(6) 0.0443(10) Uani 1 1 d . . .
H27 H 1.1836 0.5593 0.3691 0.053 Uiso 1 1 calc R . .
C18 C 0.4840(3) 0.1618(3) 0.33823(6) 0.0406(9) Uani 1 1 d . . .
H18 H 0.4448 0.1453 0.3527 0.049 Uiso 1 1 calc R . .
C57 C 0.4583(3) 0.7140(2) 0.40732(5) 0.0399(9) Uani 1 1 d . . .
H57 H 0.4641 0.7775 0.4152 0.048 Uiso 1 1 calc R . .

loop_
_atom_site_aniso_label
_atom_site_aniso_U_11
_atom_site_aniso_U_22
_atom_site_aniso_U_33
_atom_site_aniso_U_23
_atom_site_aniso_U_13
_atom_site_aniso_U_12
O2 0.0299(15) 0.0259(12) 0.0436(15) 0.0028(10) -0.0160(11) 0.0030(11)
O5 0.0238(13) 0.0306(13) 0.0363(14) -0.0142(10) -0.0042(10) 0.0051(11)
O3 0.0244(13) 0.0333(13) 0.0261(12) -0.0050(10) -0.0075(10) -0.0036(11)
O1 0.0187(13) 0.0456(14) 0.0271(12) 0.0108(12) -0.0019(10) -0.0042(11)
O4 0.0382(15) 0.0223(11) 0.0311(13) -0.0004(10) -0.0136(11) -0.0055(11)
O6 0.0464(18) 0.0335(14) 0.0370(14) 0.0043(12) -0.0086(12) -0.0113(12)
C103 0.0195(18) 0.0212(16) 0.0199(16) -0.0069(14) 0.0009(14) 0.0057(14)
C45 0.0244(19) 0.0250(18) 0.0258(18) -0.0005(14) -0.0051(15) -0.0020(15)
C63 0.0175(17) 0.0218(16) 0.0216(17) -0.0014(14) -0.0070(14) -0.0032(14)
C23 0.0217(18) 0.0237(18) 0.0183(16) 0.0026(14) 0.0010(14) -0.0020(15)
C49 0.027(2) 0.0196(17) 0.034(2) 0.0018(15) -0.0104(16) -0.0017(15)
C13 0.029(2) 0.0129(16) 0.0311(18) 0.0000(14) 0.0021(16) -0.0033(14)
C51 0.0228(18) 0.0123(15) 0.0268(18) 0.0025(13) -0.0028(15) -0.0023(14)
C32 0.0211(18) 0.0283(18) 0.0215(17) 0.0046(15) 0.0030(14) -0.0004(15)
C50 0.025(2) 0.0257(18) 0.034(2) -0.0026(16) -0.0079(16) -0.0042(15)
C22 0.0220(19) 0.0271(18) 0.0205(17) 0.0046(14) 0.0048(14) 0.0018(15)
C3 0.0294(19) 0.0109(15) 0.0188(16) 0.0040(12) -0.0042(14) -0.0018(14)
C52 0.0257(19) 0.0093(15) 0.0207(17) 0.0020(13) -0.0059(14) 0.0012(13)
C82 0.0250(19) 0.0191(16) 0.0190(17) 0.0054(13) -0.0025(14) -0.0034(14)
C64 0.025(2) 0.0296(18) 0.0182(17) 0.0007(14) 0.0016(14) -0.0012(15)
C43 0.0273(19) 0.0163(16) 0.0173(16) 0.0004(13) 0.0000(14) -0.0062(14)
C9 0.031(2) 0.036(2) 0.038(2) 0.0112(17) -0.0231(17) -0.0126(17)
C102 0.0227(18) 0.0200(17) 0.0244(17) -0.0038(14) 0.0040(15) 0.0053(14)
C4 0.0168(17) 0.0179(16) 0.0345(19) 0.0021(14) 0.0041(15) -0.0050(13)
C112 0.0244(19) 0.0220(17) 0.0251(18) -0.0067(14) 0.0060(15) 0.0063(14)
C12 0.0210(18) 0.0112(15) 0.0268(18) 0.0013(13) -0.0040(15) -0.0037(13)
C99 0.033(2) 0.0275(19) 0.036(2) 0.0012(16) 0.0002(16) 0.0018(17)
C11 0.0212(18) 0.0145(16) 0.0252(17) 0.0041(13) -0.0090(15) -0.0087(13)
C2 0.0224(18) 0.0168(16) 0.0207(17) 0.0026(13) 0.0017(14) 0.0005(14)
C60 0.028(2) 0.0332(19) 0.033(2) 0.0014(16) -0.0055(16) -0.0071(16)
C104 0.030(2) 0.0202(18) 0.0189(17) -0.0006(14) 0.0035(15) 0.0100(15)
C33 0.0155(18) 0.036(2) 0.0306(19) 0.0023(16) 0.0053(15) 0.0008(15)
C21 0.029(2) 0.0178(16) 0.0302(18) 0.0107(15) 0.0012(15) 0.0017(15)
C75 0.0214(18) 0.0257(17) 0.0228(18) 0.0058(15) -0.0036(15) 0.0048(15)
C55 0.0237(19) 0.0217(18) 0.0289(18) 0.0071(15) -0.0004(15) -0.0054(15)
C65 0.029(2) 0.0286(19) 0.040(2) -0.0107(17) 0.0039(16) -0.0089(17)
C42 0.0226(18) 0.0120(15) 0.0260(17) 0.0059(14) -0.0029(15) -0.0018(13)
C44 0.0184(18) 0.0128(15) 0.0313(18) 0.0081(14) -0.0003(15) -0.0021(13)
C71 0.0244(19) 0.041(2) 0.0195(17) -0.0065(16) 0.0016(15) -0.0103(16)
C56 0.035(2) 0.029(2) 0.041(2) 0.0045(17) 0.0055(17) -0.0094(17)
C115 0.0166(17) 0.0269(18) 0.0317(19) 0.0041(15) -0.0055(15) 0.0064(15)
C72 0.026(2) 0.0310(19) 0.0210(17) -0.0015(15) 0.0025(15) -0.0066(16)
C84 0.0174(18) 0.0254(18) 0.0270(17) 0.0044(15) 0.0008(15) 0.0030(15)
C95 0.0171(18) 0.0262(18) 0.0252(18) -0.0018(14) 0.0016(14) 0.0014(14)
C62 0.026(2) 0.0284(18) 0.0163(16) 0.0028(14) 0.0012(14) -0.0038(15)
C14 0.042(2) 0.0201(18) 0.033(2) 0.0031(15) -0.0113(18) -0.0105(17)
C10 0.026(2) 0.0241(18) 0.038(2) 0.0018(16) -0.0020(16) -0.0054(15)
C40 0.021(2) 0.0279(19) 0.048(2) 0.0016(17) 0.0012(16) 0.0053(15)
C66 0.041(2) 0.031(2) 0.054(2) -0.0114(18) 0.015(2) -0.0058(18)
C86 0.037(2) 0.0216(18) 0.043(2) 0.0013(16) 0.0092(17) 0.0039(16)
C48 0.041(2) 0.0204(18) 0.0304(19) -0.0028(15) -0.0098(17) 0.0069(16)
C92 0.0258(19) 0.0176(16) 0.0175(16) 0.0010(13) 0.0028(14) 0.0011(14)
C119 0.027(2) 0.047(2) 0.034(2) 0.0059(18) 0.0078(17) 0.0043(18)
C29 0.0188(19) 0.050(2) 0.033(2) 0.0108(18) -0.0115(15) 0.0016(17)
C96 0.027(2) 0.0255(18) 0.0307(19) 0.0032(15) -0.0005(15) -0.0033(15)
C39 0.024(2) 0.0215(18) 0.054(2) 0.0018(17) 0.0027(17) 0.0025(15)
C5 0.032(2) 0.0200(18) 0.041(2) -0.0002(15) 0.0012(17) -0.0061(16)
C83 0.0241(19) 0.0197(17) 0.0216(17) 0.0056(14) 0.0036(15) 0.0030(14)
C15 0.0197(18) 0.0184(17) 0.0298(18) 0.0007(14) -0.0021(15) -0.0053(14)
C31 0.0220(18) 0.0316(19) 0.0207(17) 0.0073(15) -0.0026(14) 0.0011(15)
C41 0.0175(18) 0.0200(17) 0.0332(19) 0.0033(14) -0.0025(15) -0.0034(14)
C47 0.044(2) 0.0252(19) 0.0212(18) -0.0001(15) 0.0010(17) 0.0099(17)
C54 0.033(2) 0.0094(15) 0.0244(18) -0.0009(13) -0.0090(15) 0.0041(14)
C6 0.059(3) 0.035(2) 0.029(2) 0.0088(17) 0.002(2) -0.002(2)
C81 0.0136(17) 0.0268(17) 0.0330(19) 0.0012(15) -0.0033(14) -0.0040(14)
C34 0.023(2) 0.044(2) 0.0250(19) 0.0015(17) 0.0033(16) -0.0062(17)
C74 0.026(2) 0.040(2) 0.035(2) -0.0129(17) 0.0063(16) -0.0157(17)
C85 0.031(2) 0.0276(18) 0.0259(18) -0.0031(15) 0.0062(15) -0.0076(16)
C17 0.040(2) 0.033(2) 0.0270(19) 0.0087(16) 0.0033(16) 0.0007(18)
C88 0.048(3) 0.029(2) 0.034(2) -0.0111(16) 0.0092(18) -0.0119(18)
C94 0.037(2) 0.0223(18) 0.0297(19) 0.0008(15) 0.0053(16) -0.0061(16)
C89 0.041(2) 0.0246(18) 0.0301(19) 0.0025(16) -0.0006(17) -0.0069(17)
C53 0.030(2) 0.0096(15) 0.0261(18) 0.0030(13) -0.0038(15) -0.0012(13)
C93 0.031(2) 0.0154(16) 0.0229(17) 0.0030(14) 0.0053(15) 0.0014(15)
C30 0.026(2) 0.035(2) 0.039(2) 0.0093(17) -0.0059(17) -0.0026(17)
C109 0.031(2) 0.028(2) 0.042(2) -0.0162(17) -0.0075(17) 0.0003(17)
C1 0.0173(17) 0.0148(16) 0.0323(18) 0.0036(14) 0.0007(15) 0.0027(13)
C68 0.042(3) 0.056(3) 0.031(2) -0.017(2) 0.0099(18) -0.023(2)
C78 0.051(3) 0.0215(18) 0.035(2) 0.0065(17) -0.0028(18) -0.0042(17)
C70 0.035(2) 0.051(2) 0.0282(19) 0.0024(17) -0.0026(17) -0.0073(19)
C111 0.0228(19) 0.0215(17) 0.0279(19) -0.0053(14) -0.0003(15) 0.0006(15)
C46 0.034(2) 0.031(2) 0.038(2) 0.0003(17) 0.0044(18) 0.0052(17)
C108 0.027(2) 0.0190(19) 0.073(3) -0.0092(19) 0.0061(19) 0.0009(16)
C117 0.031(2) 0.0233(19) 0.047(2) 0.0028(17) -0.0064(17) -0.0025(16)
C101 0.0244(19) 0.0313(19) 0.0195(17) -0.0013(15) 0.0006(14) 0.0025(16)
C105 0.036(2) 0.0216(18) 0.049(2) -0.0097(17) 0.0011(18) 0.0039(16)
C73 0.0207(19) 0.034(2) 0.0238(18) -0.0092(16) 0.0074(14) -0.0077(16)
C25 0.031(2) 0.036(2) 0.033(2) -0.0007(17) -0.0049(16) 0.0019(17)
C35 0.0148(17) 0.0262(18) 0.036(2) 0.0014(16) -0.0012(15) 0.0066(14)
C100 0.024(2) 0.0273(18) 0.037(2) -0.0026(16) 0.0037(16) -0.0062(16)
C120 0.033(2) 0.036(2) 0.0282(19) -0.0007(16) 0.0016(16) 0.0027(17)
C59 0.039(2) 0.036(2) 0.034(2) 0.0054(17) 0.0001(17) -0.0134(18)
C91 0.0215(18) 0.0212(17) 0.0239(17) 0.0036(14) 0.0026(14) -0.0011(14)
C98 0.023(2) 0.0294(19) 0.045(2) -0.0059(17) 0.0020(16) 0.0059(16)
C107 0.041(3) 0.024(2) 0.072(3) -0.002(2) 0.020(2) -0.0077(18)
C67 0.045(3) 0.047(2) 0.051(2) -0.022(2) 0.023(2) -0.023(2)
C7 0.067(3) 0.053(2) 0.025(2) 0.0081(18) 0.010(2) -0.016(2)
C116 0.028(2) 0.0289(19) 0.0283(18) 0.0041(16) -0.0067(15) 0.0031(16)
C118 0.036(2) 0.035(2) 0.043(2) 0.0132(18) 0.0000(18) 0.0003(18)
C20 0.035(2) 0.0258(19) 0.039(2) 0.0059(16) 0.0075(18) 0.0048(17)
C36 0.0206(19) 0.0173(17) 0.040(2) 0.0026(15) 0.0022(16) 0.0057(14)
C24 0.0231(19) 0.0202(17) 0.0288(18) 0.0068(15) 0.0061(15) 0.0052(14)
C38 0.0216(19) 0.031(2) 0.049(2) -0.0080(18) -0.0083(17) 0.0076(16)
C114 0.0226(19) 0.0189(17) 0.049(2) -0.0146(16) 0.0002(17) 0.0052(15)
C80 0.027(2) 0.0291(19) 0.0297(19) 0.0012(15) -0.0018(15) 0.0044(16)
C76 0.037(2) 0.0308(19) 0.0217(18) 0.0036(15) 0.0005(16) -0.0009(17)
C19 0.044(2) 0.039(2) 0.044(2) 0.0032(18) 0.0218(19) 0.0136(19)
C16 0.028(2) 0.0205(17) 0.0278(18) 0.0022(14) -0.0037(15) -0.0021(15)
C106 0.046(3) 0.029(2) 0.063(3) 0.0021(19) 0.015(2) -0.0007(19)
C90 0.030(2) 0.0291(18) 0.0252(18) 0.0017(15) -0.0077(16) -0.0101(16)
C26 0.033(2) 0.033(2) 0.058(2) -0.0118(19) -0.0083(19) -0.0008(18)
C79 0.043(2) 0.038(2) 0.036(2) 0.0145(18) -0.0040(18) -0.0071(19)
C87 0.042(2) 0.0189(18) 0.041(2) -0.0130(16) 0.0079(18) -0.0019(17)
C37 0.025(2) 0.034(2) 0.039(2) -0.0071(17) -0.0027(16) 0.0130(16)
C97 0.029(2) 0.040(2) 0.037(2) -0.0115(18) 0.0028(17) 0.0005(17)
C28 0.033(2) 0.056(3) 0.039(2) -0.002(2) -0.0056(18) -0.005(2)
C77 0.051(3) 0.0226(19) 0.038(2) -0.0003(16) -0.0003(18) -0.0017(18)
C61 0.034(2) 0.034(2) 0.0206(17) 0.0045(15) -0.0007(16) -0.0002(17)
C110 0.032(2) 0.0314(19) 0.0300(19) -0.0036(16) -0.0043(16) -0.0006(17)
C113 0.026(2) 0.0187(17) 0.039(2) -0.0022(16) 0.0089(17) 0.0053(15)
C58 0.035(2) 0.047(2) 0.034(2) 0.0021(18) 0.0036(17) -0.0037(19)
C8 0.052(3) 0.043(2) 0.029(2) 0.0060(17) -0.0111(19) -0.008(2)
C69 0.033(2) 0.066(3) 0.039(2) -0.013(2) -0.0047(18) -0.014(2)
C27 0.035(2) 0.051(3) 0.047(2) -0.019(2) -0.0027(19) -0.0053(19)
C18 0.043(2) 0.044(2) 0.035(2) 0.0047(18) 0.0170(18) -0.005(2)
C57 0.055(3) 0.031(2) 0.033(2) -0.0087(17) 0.0073(19) -0.0028(19)
